data_4328978
loop_
_publ_author_name
'Kensuke Naka'
'Takuji Kato'
'Seiji Watase'
'Kimihiro Matsukawa'

_publ_contact_author_email naka@chem.kit.ac.jp
_publ_contact_author_fax +81-75-724-7534
_publ_contact_author_name 'Kensuke Naka'
_publ_contact_author_phone +81-75-724-7534
_publ_section_title
;
 Organic Vapor Triggered Repeatable On-Off Crystalline-State Luminescence
 Switching
;
_journal_name_full 'Inorganic Chemistry'
_journal_page_first 4420
_journal_page_last 4422
_journal_paper_doi 10.1021/ic300173t
_journal_volume 51
_journal_year 2012
_chemical_formula_moiety 'C52 H84 As4 I2 O16 Pt, 2 (C3 H6 O) '
_chemical_formula_sum 'C58 H96 As4 I2 O18 Pt'
_chemical_formula_weight 1829.97
_space_group_IT_number 2
_symmetry_cell_setting triclinic
_symmetry_Int_Tables_number 2
_symmetry_space_group_name_Hall '-P 1'
_symmetry_space_group_name_H-M 'P -1'
_cell_angle_alpha 71.4074(14)
_cell_angle_beta 67.7622(14)
_cell_angle_gamma 89.1939(10)
_cell_formula_units_Z 1
_cell_length_a 10.8098(3)
_cell_length_b 13.4616(4)
_cell_length_c 14.4935(6)
_cell_measurement_reflns_used 14120
_cell_measurement_temperature 296.1
_cell_measurement_theta_max 27.4
_cell_measurement_theta_min 3.0
_cell_volume 1836.59(11)
_computing_cell_refinement PROCESS-AUTO
_computing_data_collection PROCESS-AUTO
_computing_data_reduction CrystalStructure
_computing_publication_material 'CrystalStructure 3.8'
_computing_structure_refinement CRYSTALS
_computing_structure_solution 'DIRDIF99 (PATTY)'
_diffrn_ambient_temperature 296.1
_diffrn_detector_area_resol_mean 10.00
_diffrn_measured_fraction_theta_full 0.990
_diffrn_measured_fraction_theta_max 0.990
_diffrn_measurement_device_type 'Rigaku RAXIS-RAPID'
_diffrn_measurement_method \w
_diffrn_radiation_type 'Mo K\a'
_diffrn_radiation_wavelength 0.71075
_diffrn_reflns_av_R_equivalents 0.052
_diffrn_reflns_limit_h_max 14
_diffrn_reflns_limit_h_min -12
_diffrn_reflns_limit_k_max 17
_diffrn_reflns_limit_k_min -17
_diffrn_reflns_limit_l_max 18
_diffrn_reflns_limit_l_min -18
_diffrn_reflns_number 18179
_diffrn_reflns_theta_full 27.45
_diffrn_reflns_theta_max 27.45
_exptl_absorpt_coefficient_mu 4.592
_exptl_absorpt_correction_T_max 0.632
_exptl_absorpt_correction_T_min 0.284
_exptl_absorpt_correction_type multi-scan
_exptl_absorpt_process_details
;
    Higashi, T. (1995). Program for Absorption Correction.
    Rigaku Corporation, Tokyo, Japan.
;
_exptl_crystal_colour red
_exptl_crystal_density_diffrn 1.654
_exptl_crystal_description block
_exptl_crystal_F_000 904.00
_exptl_crystal_size_max 0.25
_exptl_crystal_size_mid 0.20
_exptl_crystal_size_min 0.10
_refine_diff_density_max 2.58
_refine_diff_density_min -2.47
_refine_ls_extinction_method none
_refine_ls_goodness_of_fit_ref 1.002
_refine_ls_hydrogen_treatment refall
_refine_ls_number_parameters 424
_refine_ls_number_reflns 5564
_refine_ls_R_factor_gt 0.0391
_refine_ls_shift/su_max 0.0000
_refine_ls_structure_factor_coef Fsqd
_refine_ls_weighting_details 'w = 1/[0.0004Fo^2^ + 1.0000\s(Fo^2^)]/(4Fo^2^)'
_refine_ls_weighting_scheme calc
_refine_ls_wR_factor_ref 0.0923
_reflns_number_gt 5564
_reflns_number_total 8319
_reflns_threshold_expression F^2^>2.0\s(F^2^)
_cod_data_source_file ic300173t_si_003_1.cif
_cod_data_source_block '_trans-PtI2(cis-DHDAtBu)2_including_acetone'
_cod_original_formula_sum 'C58 H96 As4 I2 O18 Pt '
_cod_database_code 4328978

loop_
_symmetry_equiv_pos_site_id
_symmetry_equiv_pos_as_xyz
1 +X,+Y,+Z
2 -X,-Y,-Z

loop_
_atom_site_label
_atom_site_type_symbol
_atom_site_fract_x
_atom_site_fract_y
_atom_site_fract_z
_atom_site_U_iso_or_equiv
_atom_site_adp_type
_atom_site_occupancy
_atom_site_symmetry_multiplicity
_atom_site_calc_flag
_atom_site_refinement_flags
Pt(1) Pt 0.0000 1.0000 0.0000 0.02666(8) Uani 1.00 2 d S
I(1) I 0.15547(4) 1.06000(3) -0.20023(3) 0.04815(13) Uani 1.00 1 d .
As(1) As 0.17542(5) 0.92625(4) 0.05402(5) 0.02810(15) Uani 1.00 1 d .
As(2) As 0.09094(6) 0.78880(4) 0.33825(5) 0.03406(16) Uani 1.00 1 d .
O(1) O 0.1772(5) 1.1554(3) 0.1609(4) 0.0681(16) Uani 1.00 1 d .
O(2) O 0.3305(4) 1.1334(2) 0.0143(3) 0.0381(11) Uani 1.00 1 d .
O(3) O 0.3602(5) 1.0350(4) 0.2602(4) 0.0808(19) Uani 1.00 1 d .
O(4) O 0.1826(4) 0.9443(3) 0.4100(3) 0.0438(12) Uani 1.00 1 d .
O(5) O -0.0092(4) 0.5632(3) 0.3553(3) 0.0509(13) Uani 1.00 1 d .
O(6) O 0.2019(3) 0.5626(2) 0.2401(3) 0.0360(11) Uani 1.00 1 d .
O(7) O 0.0506(4) 0.6294(3) 0.0995(3) 0.0545(14) Uani 1.00 1 d .
O(8) O 0.2126(4) 0.7495(3) -0.0364(3) 0.0428(12) Uani 1.00 1 d .
O(9) O 0.4968(7) 1.4572(6) 0.6341(7) 0.167(3) Uani 1.00 1 d .
C(1) C 0.3600(5) 0.9432(4) -0.0495(4) 0.0392(17) Uani 1.00 1 d .
C(2) C 0.2132(7) 0.7122(4) 0.3983(5) 0.054(2) Uani 1.00 1 d .
C(3) C 0.2047(5) 0.9827(3) 0.1531(4) 0.0305(14) Uani 1.00 1 d .
C(4) C 0.1962(5) 0.9263(4) 0.2507(4) 0.0309(15) Uani 1.00 1 d .
C(5) C 0.1191(5) 0.7261(3) 0.2284(4) 0.0304(15) Uani 1.00 1 d .
C(6) C 0.1376(5) 0.7733(3) 0.1281(4) 0.0292(15) Uani 1.00 1 d .
C(7) C 0.2373(6) 1.1012(4) 0.1113(5) 0.0403(18) Uani 1.00 1 d .
C(8) C 0.3697(6) 1.2486(4) -0.0508(5) 0.0464(19) Uani 1.00 1 d .
C(9) C 0.4267(8) 1.3010(5) 0.0073(6) 0.081(3) Uani 1.00 1 d .
C(10) C 0.2488(7) 1.2935(5) -0.0663(7) 0.077(2) Uani 1.00 1 d .
C(11) C 0.4776(7) 1.2442(5) -0.1509(5) 0.073(2) Uani 1.00 1 d .
C(12) C 0.2541(6) 0.9766(4) 0.3068(5) 0.0427(18) Uani 1.00 1 d .
C(13) C 0.2293(8) 0.9730(5) 0.4837(6) 0.058(2) Uani 1.00 1 d .
C(14) C 0.3620(9) 0.9335(8) 0.4754(8) 0.104(4) Uani 1.00 1 d .
C(15) C 0.1174(9) 0.9163(7) 0.5909(6) 0.098(3) Uani 1.00 1 d .
C(16) C 0.2367(10) 1.0928(6) 0.4588(7) 0.104(4) Uani 1.00 1 d .
C(17) C 0.0947(6) 0.6064(4) 0.2803(4) 0.0345(16) Uani 1.00 1 d .
C(18) C 0.2038(6) 0.4458(4) 0.2821(5) 0.0444(18) Uani 1.00 1 d .
C(19) C 0.3445(7) 0.4334(5) 0.2155(6) 0.072(2) Uani 1.00 1 d .
C(20) C 0.0999(7) 0.3908(5) 0.2633(6) 0.073(2) Uani 1.00 1 d .
C(21) C 0.1829(8) 0.4137(5) 0.3968(6) 0.074(2) Uani 1.00 1 d .
C(22) C 0.1271(5) 0.7083(4) 0.0632(5) 0.0342(16) Uani 1.00 1 d .
C(23) C 0.2311(6) 0.6976(5) -0.1164(5) 0.047(2) Uani 1.00 1 d .
C(24) C 0.3452(8) 0.7708(6) -0.2130(6) 0.076(2) Uani 1.00 1 d .
C(25) C 0.1043(7) 0.6921(7) -0.1340(6) 0.077(3) Uani 1.00 1 d .
C(26) C 0.2786(8) 0.5910(5) -0.0816(6) 0.072(2) Uani 1.00 1 d .
C(27) C 0.3884(13) 1.4470(10) 0.6294(8) 0.111(4) Uani 1.00 1 d .
C(28) C 0.3423(13) 1.3567(9) 0.6153(10) 0.167(6) Uani 1.00 1 d .
C(29) C 0.2965(13) 1.5305(12) 0.6373(11) 0.171(7) Uani 1.00 1 d .
H(1) H 0.3721 0.8862 -0.0762 0.048 Uiso 1.00 1 c R
H(2) H 0.4208 0.9436 -0.0165 0.048 Uiso 1.00 1 c R
H(3) H 0.3768 1.0079 -0.1062 0.048 Uiso 1.00 1 c R
H(4) H 0.2671 0.6768 0.3529 0.067 Uiso 1.00 1 c R
H(5) H 0.1625 0.6621 0.4661 0.067 Uiso 1.00 1 c R
H(6) H 0.2696 0.7607 0.4049 0.067 Uiso 1.00 1 c R
H(7) H 0.3557 1.3255 0.0543 0.095 Uiso 1.00 1 c R
H(8) H 0.4920 1.3589 -0.0431 0.095 Uiso 1.00 1 c R
H(9) H 0.4673 1.2512 0.0464 0.095 Uiso 1.00 1 c R
H(10) H 0.2470 1.2881 -0.1296 0.088 Uiso 1.00 1 c R
H(11) H 0.2529 1.3655 -0.0713 0.088 Uiso 1.00 1 c R
H(12) H 0.1697 1.2551 -0.0077 0.088 Uiso 1.00 1 c R
H(13) H 0.5623 1.2463 -0.1455 0.071 Uiso 1.00 1 c R
H(14) H 0.4788 1.3030 -0.2090 0.071 Uiso 1.00 1 c R
H(15) H 0.4603 1.1807 -0.1618 0.071 Uiso 1.00 1 c R
H(16) H 0.3473 0.8643 0.5252 0.139 Uiso 1.00 1 c R
H(17) H 0.4130 0.9791 0.4897 0.139 Uiso 1.00 1 c R
H(18) H 0.4098 0.9319 0.4058 0.139 Uiso 1.00 1 c R
H(19) H 0.0489 0.9610 0.6046 0.114 Uiso 1.00 1 c R
H(20) H 0.1519 0.9004 0.6447 0.114 Uiso 1.00 1 c R
H(21) H 0.0808 0.8527 0.5906 0.114 Uiso 1.00 1 c R
H(22) H 0.3248 1.1251 0.4099 0.136 Uiso 1.00 1 c R
H(23) H 0.2163 1.1080 0.5223 0.136 Uiso 1.00 1 c R
H(24) H 0.1734 1.1196 0.4290 0.136 Uiso 1.00 1 c R
H(25) H 0.3457 0.4239 0.1530 0.082 Uiso 1.00 1 c R
H(26) H 0.3736 0.3737 0.2545 0.082 Uiso 1.00 1 c R
H(27) H 0.4031 0.4949 0.1968 0.082 Uiso 1.00 1 c R
H(28) H 0.0165 0.3767 0.3227 0.094 Uiso 1.00 1 c R
H(29) H 0.1283 0.3262 0.2541 0.094 Uiso 1.00 1 c R
H(30) H 0.0891 0.4346 0.2016 0.094 Uiso 1.00 1 c R
H(31) H 0.2677 0.4154 0.4022 0.089 Uiso 1.00 1 c R
H(32) H 0.1369 0.3441 0.4330 0.089 Uiso 1.00 1 c R
H(33) H 0.1308 0.4609 0.4276 0.089 Uiso 1.00 1 c R
H(34) H 0.3091 0.8252 -0.2520 0.088 Uiso 1.00 1 c R
H(35) H 0.3948 0.7321 -0.2565 0.088 Uiso 1.00 1 c R
H(36) H 0.4031 0.8013 -0.1910 0.088 Uiso 1.00 1 c R
H(37) H 0.0512 0.6263 -0.0888 0.107 Uiso 1.00 1 c R
H(38) H 0.1261 0.6985 -0.2058 0.107 Uiso 1.00 1 c R
H(39) H 0.0552 0.7480 -0.1189 0.107 Uiso 1.00 1 c R
H(40) H 0.3743 0.5984 -0.1102 0.093 Uiso 1.00 1 c R
H(41) H 0.2460 0.5437 -0.1062 0.093 Uiso 1.00 1 c R
H(42) H 0.2453 0.5639 -0.0064 0.093 Uiso 1.00 1 c R
H(43) H 0.3703 1.3694 0.5416 0.189 Uiso 1.00 1 c R
H(44) H 0.2469 1.3425 0.6487 0.189 Uiso 1.00 1 c R
H(45) H 0.3810 1.2977 0.6454 0.189 Uiso 1.00 1 c R
H(46) H 0.2396 1.5170 0.7096 0.221 Uiso 1.00 1 c R
H(47) H 0.2429 1.5321 0.5980 0.221 Uiso 1.00 1 c R
H(48) H 0.3502 1.5967 0.6099 0.221 Uiso 1.00 1 c R

loop_
_atom_site_aniso_label
_atom_site_aniso_U_11
_atom_site_aniso_U_22
_atom_site_aniso_U_33
_atom_site_aniso_U_12
_atom_site_aniso_U_13
_atom_site_aniso_U_23
Pt(1) 0.03116(17) 0.02619(15) 0.02493(19) 0.00929(12) -0.01444(13) -0.00774(12)
I(1) 0.0432(2) 0.0665(2) 0.0282(2) 0.0151(2) -0.01324(19) -0.0090(2)
As(1) 0.0314(3) 0.0285(2) 0.0271(3) 0.0104(2) -0.0153(2) -0.0088(2)
As(2) 0.0394(3) 0.0335(3) 0.0273(3) 0.0071(2) -0.0126(2) -0.0086(2)
O(1) 0.085(3) 0.040(2) 0.056(3) 0.007(2) -0.000(2) -0.020(2)
O(2) 0.049(2) 0.0264(18) 0.032(2) 0.0032(17) -0.013(2) -0.0043(17)
O(3) 0.064(3) 0.119(4) 0.053(3) -0.039(3) -0.011(2) -0.032(3)
O(4) 0.051(2) 0.050(2) 0.032(2) -0.004(2) -0.019(2) -0.013(2)
O(5) 0.040(2) 0.040(2) 0.052(3) 0.0035(19) -0.002(2) -0.008(2)
O(6) 0.040(2) 0.0252(17) 0.039(2) 0.0060(16) -0.0141(19) -0.0080(17)
O(7) 0.066(3) 0.051(2) 0.051(3) -0.006(2) -0.024(2) -0.021(2)
O(8) 0.053(2) 0.043(2) 0.035(2) 0.0049(19) -0.015(2) -0.020(2)
O(9) 0.106(6) 0.184(8) 0.169(9) -0.041(5) -0.096(6) 0.050(6)
C(1) 0.033(3) 0.043(3) 0.044(4) 0.013(2) -0.015(2) -0.017(2)
C(2) 0.074(4) 0.044(3) 0.049(4) 0.015(3) -0.036(3) -0.008(3)
C(3) 0.033(2) 0.027(2) 0.030(3) 0.006(2) -0.010(2) -0.010(2)
C(4) 0.031(2) 0.036(2) 0.032(3) 0.008(2) -0.013(2) -0.018(2)
C(5) 0.030(2) 0.030(2) 0.030(3) 0.010(2) -0.012(2) -0.009(2)
C(6) 0.030(2) 0.030(2) 0.032(3) 0.010(2) -0.016(2) -0.013(2)
C(7) 0.056(3) 0.034(3) 0.033(3) 0.009(2) -0.018(3) -0.013(2)
C(8) 0.059(4) 0.024(2) 0.048(4) -0.001(2) -0.021(3) -0.001(2)
C(9) 0.107(6) 0.047(4) 0.085(6) -0.021(4) -0.038(5) -0.014(4)
C(10) 0.080(5) 0.052(4) 0.087(7) 0.019(4) -0.039(5) -0.000(4)
C(11) 0.078(5) 0.053(4) 0.046(5) 0.005(3) -0.000(4) 0.009(3)
C(12) 0.049(3) 0.049(3) 0.034(4) 0.000(3) -0.021(3) -0.013(3)
C(13) 0.086(5) 0.063(4) 0.042(4) 0.003(4) -0.040(4) -0.020(3)
C(14) 0.106(7) 0.137(8) 0.104(8) 0.016(6) -0.080(7) -0.042(7)
C(15) 0.133(8) 0.116(7) 0.036(5) -0.028(6) -0.027(5) -0.022(5)
C(16) 0.172(10) 0.074(5) 0.094(8) -0.003(6) -0.069(7) -0.044(5)
C(17) 0.042(3) 0.033(2) 0.035(3) 0.006(2) -0.021(2) -0.012(2)
C(18) 0.050(3) 0.024(2) 0.054(4) 0.008(2) -0.021(3) -0.007(2)
C(19) 0.074(5) 0.042(3) 0.089(6) 0.028(3) -0.024(4) -0.020(3)
C(20) 0.085(5) 0.039(3) 0.110(7) 0.002(3) -0.055(5) -0.026(4)
C(21) 0.112(7) 0.044(3) 0.067(6) 0.022(4) -0.051(5) -0.003(3)
C(22) 0.040(3) 0.036(3) 0.033(3) 0.015(2) -0.021(2) -0.013(2)
C(23) 0.055(4) 0.054(3) 0.042(4) 0.013(3) -0.019(3) -0.029(3)
C(24) 0.098(6) 0.074(5) 0.048(5) -0.003(4) -0.016(4) -0.027(4)
C(25) 0.072(5) 0.123(7) 0.073(6) 0.030(4) -0.048(4) -0.056(5)
C(26) 0.096(6) 0.061(4) 0.076(6) 0.028(4) -0.038(5) -0.039(4)
C(27) 0.103(8) 0.133(9) 0.075(7) -0.024(8) -0.052(6) 0.018(6)
C(28) 0.186(13) 0.129(10) 0.159(13) -0.045(9) -0.112(11) 0.044(9)
C(29) 0.120(10) 0.221(15) 0.212(19) 0.035(11) -0.098(12) -0.087(13)

loop_
_atom_type_symbol
_atom_type_description
_atom_type_scat_dispersion_real
_atom_type_scat_dispersion_imag
_atom_type_scat_source
C C 0.003 0.002
;
International Tables for Crystallography
(1992, Vol. C, Tables 4.2.6.8 and 6.1.1.4)
;
H H 0.000 0.000
;
International Tables for Crystallography
(1992, Vol. C, Table 6.1.1.4)
;
O O 0.011 0.006
;
International Tables for Crystallography
(1992, Vol. C, Tables 4.2.6.8 and 6.1.1.4)
;
As As 0.050 2.006
;
International Tables for Crystallography
(1992, Vol. C, Tables 4.2.6.8 and 6.1.1.4)
;
Pt Pt -1.703 8.390
;
International Tables for Crystallography
(1992, Vol. C, Tables 4.2.6.8 and 6.1.1.4)
;
I I -0.474 1.812
;
International Tables for Crystallography
(1992, Vol. C, Tables 4.2.6.8 and 6.1.1.4)
;

loop_
_geom_angle_atom_site_label_1
_geom_angle_atom_site_label_2
_geom_angle_atom_site_label_3
_geom_angle
_geom_angle_publ_flag
_geom_angle_site_symmetry_1
_geom_angle_site_symmetry_3
I(1) Pt(1) I(1) 180.0000 yes . 2_575
I(1) Pt(1) As(1) 93.247(16) yes . .
I(1) Pt(1) As(1) 86.753(16) yes . 2_575
I(1) Pt(1) As(1) 86.753(16) yes 2_575 .
I(1) Pt(1) As(1) 93.247(16) yes 2_575 2_575
As(1) Pt(1) As(1) 180.00(2) yes . 2_575
Pt(1) As(1) C(1) 120.9(2) yes . .
Pt(1) As(1) C(3) 113.25(16) yes . .
Pt(1) As(1) C(6) 113.23(19) yes . .
C(1) As(1) C(3) 100.4(2) yes . .
C(1) As(1) C(6) 102.8(2) yes . .
C(3) As(1) C(6) 104.3(2) yes . .
C(2) As(2) C(4) 102.4(2) yes . .
C(2) As(2) C(5) 98.1(2) yes . .
C(4) As(2) C(5) 99.5(2) yes . .
C(7) O(2) C(8) 121.8(4) yes . .
C(12) O(4) C(13) 122.0(5) yes . .
C(17) O(6) C(18) 121.0(3) yes . .
C(22) O(8) C(23) 122.9(4) yes . .
As(1) C(3) C(4) 126.0(4) yes . .
As(1) C(3) C(7) 113.4(4) yes . .
C(4) C(3) C(7) 120.6(6) yes . .
As(2) C(4) C(3) 125.6(5) yes . .
As(2) C(4) C(12) 114.5(4) yes . .
C(3) C(4) C(12) 119.2(4) yes . .
As(2) C(5) C(6) 128.8(4) yes . .
As(2) C(5) C(17) 108.4(4) yes . .
C(6) C(5) C(17) 122.2(6) yes . .
As(1) C(6) C(5) 124.8(5) yes . .
As(1) C(6) C(22) 115.4(4) yes . .
C(5) C(6) C(22) 119.8(4) yes . .
O(1) C(7) O(2) 127.0(4) yes . .
O(1) C(7) C(3) 121.9(4) yes . .
O(2) C(7) C(3) 110.9(5) yes . .
O(2) C(8) C(9) 107.6(5) yes . .
O(2) C(8) C(10) 108.3(5) yes . .
O(2) C(8) C(11) 101.5(4) yes . .
C(9) C(8) C(10) 113.9(6) yes . .
C(9) C(8) C(11) 111.5(6) yes . .
C(10) C(8) C(11) 113.1(7) yes . .
O(3) C(12) O(4) 125.6(8) yes . .
O(3) C(12) C(4) 121.9(6) yes . .
O(4) C(12) C(4) 112.3(5) yes . .
O(4) C(13) C(14) 109.7(7) yes . .
O(4) C(13) C(15) 102.3(7) yes . .
O(4) C(13) C(16) 109.4(7) yes . .
C(14) C(13) C(15) 112.1(7) yes . .
C(14) C(13) C(16) 112.2(8) yes . .
C(15) C(13) C(16) 110.6(7) yes . .
O(5) C(17) O(6) 127.3(4) yes . .
O(5) C(17) C(5) 121.0(5) yes . .
O(6) C(17) C(5) 111.4(3) yes . .
O(6) C(18) C(19) 102.0(3) yes . .
O(6) C(18) C(20) 108.9(5) yes . .
O(6) C(18) C(21) 109.1(5) yes . .
C(19) C(18) C(20) 111.8(7) yes . .
C(19) C(18) C(21) 110.8(7) yes . .
C(20) C(18) C(21) 113.6(5) yes . .
O(7) C(22) O(8) 125.5(7) yes . .
O(7) C(22) C(6) 123.1(5) yes . .
O(8) C(22) C(6) 111.4(4) yes . .
O(8) C(23) C(24) 102.1(6) yes . .
O(8) C(23) C(25) 109.9(6) yes . .
O(8) C(23) C(26) 109.3(6) yes . .
C(24) C(23) C(25) 112.5(6) yes . .
C(24) C(23) C(26) 108.9(5) yes . .
C(25) C(23) C(26) 113.6(6) yes . .
O(9) C(27) C(28) 122.5(13) yes . .
O(9) C(27) C(29) 121.0(14) yes . .
C(28) C(27) C(29) 116.5(13) yes . .
As(1) C(1) H(1) 109.5 no . .
As(1) C(1) H(2) 109.4 no . .
As(1) C(1) H(3) 109.5 no . .
H(1) C(1) H(2) 109.5 no . .
H(1) C(1) H(3) 109.5 no . .
H(2) C(1) H(3) 109.5 no . .
As(2) C(2) H(4) 109.4 no . .
As(2) C(2) H(5) 109.6 no . .
As(2) C(2) H(6) 109.4 no . .
H(4) C(2) H(5) 109.5 no . .
H(4) C(2) H(6) 109.5 no . .
H(5) C(2) H(6) 109.5 no . .
C(8) C(9) H(7) 109.4 no . .
C(8) C(9) H(8) 109.3 no . .
C(8) C(9) H(9) 109.7 no . .
H(7) C(9) H(8) 109.5 no . .
H(7) C(9) H(9) 109.5 no . .
H(8) C(9) H(9) 109.5 no . .
C(8) C(10) H(10) 109.5 no . .
C(8) C(10) H(11) 109.6 no . .
C(8) C(10) H(12) 109.4 no . .
H(10) C(10) H(11) 109.5 no . .
H(10) C(10) H(12) 109.5 no . .
H(11) C(10) H(12) 109.5 no . .
C(8) C(11) H(13) 109.3 no . .
C(8) C(11) H(14) 109.4 no . .
C(8) C(11) H(15) 109.7 no . .
H(13) C(11) H(14) 109.5 no . .
H(13) C(11) H(15) 109.5 no . .
H(14) C(11) H(15) 109.5 no . .
C(13) C(14) H(16) 109.5 no . .
C(13) C(14) H(17) 109.5 no . .
C(13) C(14) H(18) 109.3 no . .
H(16) C(14) H(17) 109.5 no . .
H(16) C(14) H(18) 109.5 no . .
H(17) C(14) H(18) 109.5 no . .
C(13) C(15) H(19) 108.8 no . .
C(13) C(15) H(20) 109.8 no . .
C(13) C(15) H(21) 109.8 no . .
H(19) C(15) H(20) 109.5 no . .
H(19) C(15) H(21) 109.5 no . .
H(20) C(15) H(21) 109.5 no . .
C(13) C(16) H(22) 109.6 no . .
C(13) C(16) H(23) 109.4 no . .
C(13) C(16) H(24) 109.4 no . .
H(22) C(16) H(23) 109.5 no . .
H(22) C(16) H(24) 109.5 no . .
H(23) C(16) H(24) 109.5 no . .
C(18) C(19) H(25) 109.4 no . .
C(18) C(19) H(26) 109.5 no . .
C(18) C(19) H(27) 109.5 no . .
H(25) C(19) H(26) 109.5 no . .
H(25) C(19) H(27) 109.5 no . .
H(26) C(19) H(27) 109.5 no . .
C(18) C(20) H(28) 109.3 no . .
C(18) C(20) H(29) 109.4 no . .
C(18) C(20) H(30) 109.7 no . .
H(28) C(20) H(29) 109.5 no . .
H(28) C(20) H(30) 109.5 no . .
H(29) C(20) H(30) 109.5 no . .
C(18) C(21) H(31) 109.6 no . .
C(18) C(21) H(32) 109.2 no . .
C(18) C(21) H(33) 109.6 no . .
H(31) C(21) H(32) 109.5 no . .
H(31) C(21) H(33) 109.5 no . .
H(32) C(21) H(33) 109.5 no . .
C(23) C(24) H(34) 109.3 no . .
C(23) C(24) H(35) 109.7 no . .
C(23) C(24) H(36) 109.4 no . .
H(34) C(24) H(35) 109.5 no . .
H(34) C(24) H(36) 109.5 no . .
H(35) C(24) H(36) 109.5 no . .
C(23) C(25) H(37) 109.5 no . .
C(23) C(25) H(38) 109.3 no . .
C(23) C(25) H(39) 109.5 no . .
H(37) C(25) H(38) 109.5 no . .
H(37) C(25) H(39) 109.5 no . .
H(38) C(25) H(39) 109.5 no . .
C(23) C(26) H(40) 109.5 no . .
C(23) C(26) H(41) 109.4 no . .
C(23) C(26) H(42) 109.4 no . .
H(40) C(26) H(41) 109.5 no . .
H(40) C(26) H(42) 109.5 no . .
H(41) C(26) H(42) 109.5 no . .
C(27) C(28) H(43) 108.8 no . .
C(27) C(28) H(44) 110.9 no . .
C(27) C(28) H(45) 108.8 no . .
H(43) C(28) H(44) 109.5 no . .
H(43) C(28) H(45) 109.5 no . .
H(44) C(28) H(45) 109.5 no . .
C(27) C(29) H(46) 109.2 no . .
C(27) C(29) H(47) 111.1 no . .
C(27) C(29) H(48) 108.1 no . .
H(46) C(29) H(47) 109.5 no . .
H(46) C(29) H(48) 109.5 no . .
H(47) C(29) H(48) 109.5 no . .

loop_
_geom_bond_atom_site_label_1
_geom_bond_atom_site_label_2
_geom_bond_distance
_geom_bond_publ_flag
_geom_bond_site_symmetry_2
Pt(1) I(1) 2.5982(3) yes .
Pt(1) I(1) 2.5982(3) yes 2_575
Pt(1) As(1) 2.4020(6) yes .
Pt(1) As(1) 2.4020(6) yes 2_575
As(1) C(1) 1.953(4) yes .
As(1) C(3) 1.946(7) yes .
As(1) C(6) 1.960(4) yes .
As(2) C(2) 1.957(8) yes .
As(2) C(4) 1.949(4) yes .
As(2) C(5) 1.956(7) yes .
O(1) C(7) 1.200(8) yes .
O(2) C(7) 1.315(6) yes .
O(2) C(8) 1.502(5) yes .
O(3) C(12) 1.221(7) yes .
O(4) C(12) 1.320(7) yes .
O(4) C(13) 1.491(11) yes .
O(5) C(17) 1.214(5) yes .
O(6) C(17) 1.311(6) yes .
O(6) C(18) 1.497(6) yes .
O(7) C(22) 1.195(7) yes .
O(8) C(22) 1.320(6) yes .
O(8) C(23) 1.486(10) yes .
O(9) C(27) 1.212(18) yes .
C(3) C(4) 1.344(8) yes .
C(3) C(7) 1.508(7) yes .
C(4) C(12) 1.503(11) yes .
C(5) C(6) 1.323(8) yes .
C(5) C(17) 1.523(7) yes .
C(6) C(22) 1.507(10) yes .
C(8) C(9) 1.539(14) yes .
C(8) C(10) 1.496(11) yes .
C(8) C(11) 1.497(9) yes .
C(13) C(14) 1.498(13) yes .
C(13) C(15) 1.519(9) yes .
C(13) C(16) 1.532(11) yes .
C(18) C(19) 1.502(9) yes .
C(18) C(20) 1.506(12) yes .
C(18) C(21) 1.504(12) yes .
C(23) C(24) 1.517(8) yes .
C(23) C(25) 1.493(13) yes .
C(23) C(26) 1.514(10) yes .
C(27) C(28) 1.42(2) yes .
C(27) C(29) 1.49(2) yes .
C(1) H(1) 0.950 no .
C(1) H(2) 0.950 no .
C(1) H(3) 0.950 no .
C(2) H(4) 0.950 no .
C(2) H(5) 0.950 no .
C(2) H(6) 0.950 no .
C(9) H(7) 0.950 no .
C(9) H(8) 0.950 no .
C(9) H(9) 0.950 no .
C(10) H(10) 0.950 no .
C(10) H(11) 0.950 no .
C(10) H(12) 0.950 no .
C(11) H(13) 0.950 no .
C(11) H(14) 0.950 no .
C(11) H(15) 0.950 no .
C(14) H(16) 0.950 no .
C(14) H(17) 0.950 no .
C(14) H(18) 0.950 no .
C(15) H(19) 0.950 no .
C(15) H(20) 0.950 no .
C(15) H(21) 0.950 no .
C(16) H(22) 0.950 no .
C(16) H(23) 0.950 no .
C(16) H(24) 0.950 no .
C(19) H(25) 0.950 no .
C(19) H(26) 0.950 no .
C(19) H(27) 0.950 no .
C(20) H(28) 0.950 no .
C(20) H(29) 0.950 no .
C(20) H(30) 0.950 no .
C(21) H(31) 0.950 no .
C(21) H(32) 0.950 no .
C(21) H(33) 0.950 no .
C(24) H(34) 0.950 no .
C(24) H(35) 0.950 no .
C(24) H(36) 0.950 no .
C(25) H(37) 0.950 no .
C(25) H(38) 0.950 no .
C(25) H(39) 0.950 no .
C(26) H(40) 0.950 no .
C(26) H(41) 0.950 no .
C(26) H(42) 0.950 no .
C(28) H(43) 0.950 no .
C(28) H(44) 0.950 no .
C(28) H(45) 0.950 no .
C(29) H(46) 0.950 no .
C(29) H(47) 0.950 no .
C(29) H(48) 0.950 no .

loop_
_geom_contact_atom_site_label_1
_geom_contact_atom_site_label_2
_geom_contact_distance
_geom_contact_site_symmetry_2
O(3) C(1) 3.320(7) 2_675
O(5) C(21) 3.482(9) 2_566
O(5) C(29) 3.319(16) 2_576
O(9) C(11) 3.436(10) 1_556
O(9) C(27) 3.333(14) 2_686
O(9) C(28) 3.458(13) 2_686
C(1) O(3) 3.320(7) 2_675
C(11) O(9) 3.436(10) 1_554
C(21) O(5) 3.482(9) 2_566
C(27) O(9) 3.333(14) 2_686
C(27) C(27) 3.429(13) 2_686
C(28) O(9) 3.458(13) 2_686
C(29) O(5) 3.319(16) 2_576
I(1) H(20) 3.580 1_554
I(1) H(45) 3.566 1_554
As(2) H(32) 3.227 2_566
O(1) H(19) 3.225 2_576
O(1) H(20) 3.507 2_576
O(1) H(21) 3.594 2_576
O(1) H(29) 2.966 1_565
O(2) H(2) 2.875 2_675
O(3) H(1) 3.008 2_675
O(3) H(2) 3.347 2_675
O(3) H(3) 3.061 2_675
O(3) H(36) 3.037 2_675
O(4) H(19) 2.841 2_576
O(5) H(5) 3.245 2_566
O(5) H(32) 3.472 2_566
O(5) H(33) 2.821 2_566
O(5) H(44) 2.862 2_576
O(5) H(46) 3.279 2_576
O(5) H(47) 2.594 2_576
O(6) H(8) 3.353 2_675
O(6) H(13) 3.207 2_675
O(7) H(46) 3.393 2_576
O(8) H(9) 3.407 2_675
O(9) H(4) 3.133 2_676
O(9) H(10) 3.522 1_556
O(9) H(14) 2.487 1_556
O(9) H(27) 3.259 2_676
O(9) H(31) 2.869 2_676
O(9) H(43) 2.745 2_686
O(9) H(47) 3.434 2_686
O(9) H(48) 3.598 2_686
C(1) H(2) 3.406 2_675
C(1) H(9) 3.191 2_675
C(1) H(13) 3.513 2_675
C(2) H(13) 3.410 2_675
C(2) H(14) 3.476 2_675
C(2) H(32) 3.573 2_566
C(2) H(47) 3.250 1_545
C(4) H(19) 3.381 2_576
C(5) H(13) 3.172 2_675
C(6) H(13) 3.348 2_675
C(7) H(2) 3.540 2_675
C(8) H(2) 3.559 2_675
C(9) H(1) 3.459 2_675
C(9) H(25) 2.958 1_565
C(9) H(27) 3.244 2_675
C(9) H(40) 3.534 2_675
C(10) H(41) 3.233 1_565
C(11) H(2) 3.393 2_675
C(11) H(4) 3.050 2_675
C(11) H(27) 3.526 2_675
C(11) H(45) 3.359 1_554
C(12) H(19) 3.241 2_576
C(14) H(17) 2.991 2_676
C(14) H(34) 3.564 1_556
C(15) H(24) 3.319 2_576
C(15) H(34) 3.563 1_556
C(15) H(38) 3.461 1_556
C(16) H(32) 3.485 1_565
C(17) H(44) 3.560 2_576
C(19) H(7) 3.087 1_545
C(19) H(8) 3.086 2_675
C(19) H(40) 2.937 2_665
C(20) H(7) 3.589 1_545
C(20) H(21) 3.416 2_566
C(20) H(37) 3.554 2_565
C(20) H(38) 3.220 2_565
C(21) H(5) 3.482 2_566
C(21) H(43) 3.355 1_545
C(24) H(16) 3.588 1_554
C(24) H(20) 3.539 1_554
C(24) H(22) 3.566 2_675
C(24) H(26) 3.547 2_665
C(25) H(20) 3.387 1_554
C(25) H(30) 3.310 2_565
C(26) H(11) 3.003 1_545
C(26) H(26) 3.577 2_665
C(26) H(27) 3.568 2_665
C(27) H(10) 3.225 1_556
C(27) H(14) 2.997 1_556
C(27) H(43) 3.231 2_686
C(28) H(10) 3.248 1_556
C(28) H(14) 3.290 1_556
C(28) H(31) 3.336 1_565
C(28) H(48) 3.555 2_686
C(29) H(5) 3.352 1_565
C(29) H(28) 3.493 2_576
C(29) H(43) 3.515 2_686
H(1) O(3) 3.008 2_675
H(1) C(9) 3.459 2_675
H(1) H(9) 2.566 2_675
H(1) H(13) 3.470 2_675
H(2) O(2) 2.875 2_675
H(2) O(3) 3.347 2_675
H(2) C(1) 3.406 2_675
H(2) C(7) 3.540 2_675
H(2) C(8) 3.559 2_675
H(2) C(11) 3.393 2_675
H(2) H(2) 2.573 2_675
H(2) H(3) 3.478 2_675
H(2) H(9) 2.960 2_675
H(2) H(13) 2.926 2_675
H(2) H(15) 3.289 2_675
H(3) O(3) 3.061 2_675
H(3) H(2) 3.478 2_675
H(4) O(9) 3.133 2_676
H(4) C(11) 3.050 2_675
H(4) H(13) 2.717 2_675
H(4) H(14) 2.700 2_675
H(4) H(15) 3.260 2_675
H(4) H(47) 3.373 1_545
H(5) O(5) 3.245 2_566
H(5) C(21) 3.482 2_566
H(5) C(29) 3.352 1_545
H(5) H(28) 2.813 2_566
H(5) H(32) 2.994 2_566
H(5) H(33) 3.160 2_566
H(5) H(47) 2.559 1_545
H(5) H(48) 3.349 1_545
H(6) H(13) 3.535 2_675
H(6) H(14) 3.441 2_675
H(6) H(15) 3.475 2_675
H(6) H(47) 3.362 1_545
H(6) H(48) 3.490 1_545
H(7) C(19) 3.087 1_565
H(7) C(20) 3.589 1_565
H(7) H(25) 2.213 1_565
H(7) H(26) 3.241 1_565
H(7) H(29) 3.010 1_565
H(7) H(30) 3.499 1_565
H(7) H(40) 3.554 2_675
H(7) H(42) 3.374 1_565
H(8) O(6) 3.353 2_675
H(8) C(19) 3.086 2_675
H(8) H(25) 3.080 1_565
H(8) H(25) 3.037 2_675
H(8) H(27) 2.340 2_675
H(8) H(40) 3.432 1_565
H(8) H(40) 3.259 2_675
H(8) H(42) 3.428 2_675
H(9) O(8) 3.407 2_675
H(9) C(1) 3.191 2_675
H(9) H(1) 2.566 2_675
H(9) H(2) 2.960 2_675
H(9) H(25) 3.192 1_565
H(9) H(36) 2.847 2_675
H(9) H(40) 3.221 2_675
H(10) O(9) 3.522 1_554
H(10) C(27) 3.225 1_554
H(10) C(28) 3.248 1_554
H(10) H(41) 3.563 1_565
H(10) H(44) 3.060 1_554
H(10) H(45) 2.986 1_554
H(10) H(46) 3.238 1_554
H(11) C(26) 3.003 1_565
H(11) H(40) 3.209 1_565
H(11) H(41) 2.294 1_565
H(11) H(42) 3.092 1_565
H(11) H(46) 3.236 1_554
H(13) O(6) 3.207 2_675
H(13) C(1) 3.513 2_675
H(13) C(2) 3.410 2_675
H(13) C(5) 3.172 2_675
H(13) C(6) 3.348 2_675
H(13) H(1) 3.470 2_675
H(13) H(2) 2.926 2_675
H(13) H(4) 2.717 2_675
H(13) H(6) 3.535 2_675
H(13) H(27) 3.318 2_675
H(14) O(9) 2.487 1_554
H(14) C(2) 3.476 2_675
H(14) C(27) 2.997 1_554
H(14) C(28) 3.290 1_554
H(14) H(4) 2.700 2_675
H(14) H(6) 3.441 2_675
H(14) H(27) 3.104 2_675
H(14) H(45) 2.714 1_554
H(15) H(2) 3.289 2_675
H(15) H(4) 3.260 2_675
H(15) H(6) 3.475 2_675
H(15) H(45) 3.163 1_554
H(16) C(24) 3.588 1_556
H(16) H(17) 3.262 2_676
H(16) H(34) 2.964 1_556
H(16) H(35) 3.325 1_556
H(16) H(48) 3.419 1_545
H(17) C(14) 2.991 2_676
H(17) H(16) 3.262 2_676
H(17) H(17) 2.122 2_676
H(17) H(18) 3.288 2_676
H(17) H(34) 3.392 1_556
H(18) H(17) 3.288 2_676
H(19) O(1) 3.225 2_576
H(19) O(4) 2.841 2_576
H(19) C(4) 3.381 2_576
H(19) C(12) 3.241 2_576
H(19) H(19) 3.431 2_576
H(19) H(24) 2.912 2_576
H(20) I(1) 3.580 1_556
H(20) O(1) 3.507 2_576
H(20) C(24) 3.539 1_556
H(20) C(25) 3.387 1_556
H(20) H(34) 2.658 1_556
H(20) H(38) 2.823 1_556
H(20) H(39) 3.148 1_556
H(21) O(1) 3.594 2_576
H(21) C(20) 3.416 2_566
H(21) H(24) 2.875 2_576
H(21) H(28) 2.973 2_566
H(21) H(29) 2.971 2_566
H(21) H(38) 3.228 1_556
H(22) C(24) 3.566 2_675
H(22) H(26) 3.301 1_565
H(22) H(32) 3.589 1_565
H(22) H(35) 3.189 2_675
H(22) H(36) 3.273 2_675
H(23) H(32) 3.264 1_565
H(24) C(15) 3.319 2_576
H(24) H(19) 2.912 2_576
H(24) H(21) 2.875 2_576
H(24) H(29) 3.287 1_565
H(24) H(32) 3.059 1_565
H(25) C(9) 2.958 1_545
H(25) H(7) 2.213 1_545
H(25) H(8) 3.080 1_545
H(25) H(8) 3.037 2_675
H(25) H(9) 3.192 1_545
H(25) H(40) 2.883 2_665
H(26) C(24) 3.547 2_665
H(26) C(26) 3.577 2_665
H(26) H(7) 3.241 1_545
H(26) H(22) 3.301 1_545
H(26) H(35) 2.868 2_665
H(26) H(36) 3.429 2_665
H(26) H(40) 2.675 2_665
H(27) O(9) 3.259 2_676
H(27) C(9) 3.244 2_675
H(27) C(11) 3.526 2_675
H(27) C(26) 3.568 2_665
H(27) H(8) 2.340 2_675
H(27) H(13) 3.318 2_675
H(27) H(14) 3.104 2_675
H(27) H(40) 2.753 2_665
H(28) C(29) 3.493 2_576
H(28) H(5) 2.813 2_566
H(28) H(21) 2.973 2_566
H(28) H(38) 3.063 2_565
H(28) H(46) 3.221 2_576
H(28) H(47) 3.009 2_576
H(29) O(1) 2.966 1_545
H(29) H(7) 3.010 1_545
H(29) H(21) 2.971 2_566
H(29) H(24) 3.287 1_545
H(29) H(37) 3.526 2_565
H(29) H(38) 3.130 2_565
H(30) C(25) 3.310 2_565
H(30) H(7) 3.499 1_545
H(30) H(37) 2.901 2_565
H(30) H(38) 2.926 2_565
H(30) H(46) 3.423 2_576
H(31) O(9) 2.869 2_676
H(31) C(28) 3.336 1_545
H(31) H(43) 2.565 1_545
H(31) H(44) 3.308 1_545
H(31) H(47) 3.585 1_545
H(32) As(2) 3.227 2_566
H(32) O(5) 3.472 2_566
H(32) C(2) 3.573 2_566
H(32) C(16) 3.485 1_545
H(32) H(5) 2.994 2_566
H(32) H(22) 3.589 1_545
H(32) H(23) 3.264 1_545
H(32) H(24) 3.059 1_545
H(32) H(43) 3.512 1_545
H(33) O(5) 2.821 2_566
H(33) H(5) 3.160 2_566
H(33) H(33) 3.215 2_566
H(33) H(43) 3.578 1_545
H(33) H(47) 3.506 1_545
H(34) C(14) 3.564 1_554
H(34) C(15) 3.563 1_554
H(34) H(16) 2.964 1_554
H(34) H(17) 3.392 1_554
H(34) H(20) 2.658 1_554
H(35) H(16) 3.325 1_554
H(35) H(22) 3.189 2_675
H(35) H(26) 2.868 2_665
H(35) H(48) 3.207 1_544
H(36) O(3) 3.037 2_675
H(36) H(9) 2.847 2_675
H(36) H(22) 3.273 2_675
H(36) H(26) 3.429 2_665
H(37) C(20) 3.554 2_565
H(37) H(29) 3.526 2_565
H(37) H(30) 2.901 2_565
H(37) H(37) 3.433 2_565
H(37) H(41) 3.572 2_565
H(38) C(15) 3.461 1_554
H(38) C(20) 3.220 2_565
H(38) H(20) 2.823 1_554
H(38) H(21) 3.228 1_554
H(38) H(28) 3.063 2_565
H(38) H(29) 3.130 2_565
H(38) H(30) 2.926 2_565
H(38) H(46) 3.109 1_544
H(38) H(48) 3.497 1_544
H(39) H(20) 3.148 1_554
H(40) C(9) 3.534 2_675
H(40) C(19) 2.937 2_665
H(40) H(7) 3.554 2_675
H(40) H(8) 3.432 1_545
H(40) H(8) 3.259 2_675
H(40) H(9) 3.221 2_675
H(40) H(11) 3.209 1_545
H(40) H(25) 2.883 2_665
H(40) H(26) 2.675 2_665
H(40) H(27) 2.753 2_665
H(41) C(10) 3.233 1_545
H(41) H(10) 3.563 1_545
H(41) H(11) 2.294 1_545
H(41) H(37) 3.572 2_565
H(41) H(46) 2.831 1_544
H(42) H(7) 3.374 1_545
H(42) H(8) 3.428 2_675
H(42) H(11) 3.092 1_545
H(43) O(9) 2.745 2_686
H(43) C(21) 3.355 1_565
H(43) C(27) 3.231 2_686
H(43) C(29) 3.515 2_686
H(43) H(31) 2.565 1_565
H(43) H(32) 3.512 1_565
H(43) H(33) 3.578 1_565
H(43) H(48) 2.922 2_686
H(44) O(5) 2.862 2_576
H(44) C(17) 3.560 2_576
H(44) H(10) 3.060 1_556
H(44) H(31) 3.308 1_565
H(45) I(1) 3.566 1_556
H(45) C(11) 3.359 1_556
H(45) H(10) 2.986 1_556
H(45) H(14) 2.714 1_556
H(45) H(15) 3.163 1_556
H(45) H(48) 3.575 2_686
H(46) O(5) 3.279 2_576
H(46) O(7) 3.393 2_576
H(46) H(10) 3.238 1_556
H(46) H(11) 3.236 1_556
H(46) H(28) 3.221 2_576
H(46) H(30) 3.423 2_576
H(46) H(38) 3.109 1_566
H(46) H(41) 2.831 1_566
H(47) O(5) 2.594 2_576
H(47) O(9) 3.434 2_686
H(47) C(2) 3.250 1_565
H(47) H(4) 3.373 1_565
H(47) H(5) 2.559 1_565
H(47) H(6) 3.362 1_565
H(47) H(28) 3.009 2_576
H(47) H(31) 3.585 1_565
H(47) H(33) 3.506 1_565
H(48) O(9) 3.598 2_686
H(48) C(28) 3.555 2_686
H(48) H(5) 3.349 1_565
H(48) H(6) 3.490 1_565
H(48) H(16) 3.419 1_565
H(48) H(35) 3.207 1_566
H(48) H(38) 3.497 1_566
H(48) H(43) 2.922 2_686
H(48) H(45) 3.575 2_686

loop_
_geom_torsion_atom_site_label_1
_geom_torsion_atom_site_label_2
_geom_torsion_atom_site_label_3
_geom_torsion_atom_site_label_4
_geom_torsion
_geom_torsion_site_symmetry_1
_geom_torsion_site_symmetry_3
_geom_torsion_site_symmetry_4
I(1) Pt(1) As(1) C(1) 5.9(2) . . .
I(1) Pt(1) As(1) C(3) 124.93(13) . . .
I(1) Pt(1) As(1) C(6) -116.6(2) . . .
I(1) Pt(1) As(1) C(1) 174.1(2) . 2_575 2_575
I(1) Pt(1) As(1) C(3) 55.07(13) . 2_575 2_575
I(1) Pt(1) As(1) C(6) -63.4(2) . 2_575 2_575
I(1) Pt(1) As(1) C(1) -174.1(2) 2_575 . .
I(1) Pt(1) As(1) C(3) -55.07(13) 2_575 . .
I(1) Pt(1) As(1) C(6) 63.4(2) 2_575 . .
I(1) Pt(1) As(1) C(1) -5.9(2) 2_575 2_575 2_575
I(1) Pt(1) As(1) C(3) -124.93(13) 2_575 2_575 2_575
I(1) Pt(1) As(1) C(6) 116.6(2) 2_575 2_575 2_575
Pt(1) As(1) C(3) C(4) 122.0(4) . . .
Pt(1) As(1) C(3) C(7) -57.1(4) . . .
Pt(1) As(1) C(6) C(5) -115.3(4) . . .
Pt(1) As(1) C(6) C(22) 63.4(4) . . .
C(1) As(1) C(3) C(4) -107.7(4) . . .
C(1) As(1) C(3) C(7) 73.2(4) . . .
C(1) As(1) C(6) C(5) 112.7(5) . . .
C(1) As(1) C(6) C(22) -68.6(4) . . .
C(3) As(1) C(6) C(5) 8.3(5) . . .
C(3) As(1) C(6) C(22) -173.0(3) . . .
C(6) As(1) C(3) C(4) -1.5(5) . . .
C(6) As(1) C(3) C(7) 179.4(3) . . .
C(2) As(2) C(4) C(3) 138.1(5) . . .
C(2) As(2) C(4) C(12) -51.3(4) . . .
C(2) As(2) C(5) C(6) -135.5(5) . . .
C(2) As(2) C(5) C(17) 53.4(4) . . .
C(4) As(2) C(5) C(6) -31.3(5) . . .
C(4) As(2) C(5) C(17) 157.5(4) . . .
C(5) As(2) C(4) C(3) 37.5(5) . . .
C(5) As(2) C(4) C(12) -151.8(4) . . .
C(7) O(2) C(8) C(9) 62.0(8) . . .
C(7) O(2) C(8) C(10) -61.6(9) . . .
C(7) O(2) C(8) C(11) 179.1(7) . . .
C(8) O(2) C(7) O(1) -3.1(12) . . .
C(8) O(2) C(7) C(3) 172.5(6) . . .
C(12) O(4) C(13) C(14) -59.4(7) . . .
C(12) O(4) C(13) C(15) -178.6(6) . . .
C(12) O(4) C(13) C(16) 64.1(8) . . .
C(13) O(4) C(12) O(3) -2.9(10) . . .
C(13) O(4) C(12) C(4) 172.4(5) . . .
C(17) O(6) C(18) C(19) -178.6(7) . . .
C(17) O(6) C(18) C(20) 63.1(8) . . .
C(17) O(6) C(18) C(21) -61.4(8) . . .
C(18) O(6) C(17) O(5) 3.7(12) . . .
C(18) O(6) C(17) C(5) 177.3(6) . . .
C(22) O(8) C(23) C(24) -175.7(6) . . .
C(22) O(8) C(23) C(25) 64.7(7) . . .
C(22) O(8) C(23) C(26) -60.6(7) . . .
C(23) O(8) C(22) O(7) -4.3(10) . . .
C(23) O(8) C(22) C(6) 175.4(5) . . .
As(1) C(3) C(4) As(2) -24.7(7) . . .
As(1) C(3) C(4) C(12) 165.0(4) . . .
As(1) C(3) C(7) O(1) 128.4(7) . . .
As(1) C(3) C(7) O(2) -47.5(7) . . .
C(4) C(3) C(7) O(1) -50.8(10) . . .
C(4) C(3) C(7) O(2) 133.4(6) . . .
C(7) C(3) C(4) As(2) 154.3(4) . . .
C(7) C(3) C(4) C(12) -16.0(7) . . .
As(2) C(4) C(12) O(3) 149.2(5) . . .
As(2) C(4) C(12) O(4) -26.3(6) . . .
C(3) C(4) C(12) O(3) -39.5(9) . . .
C(3) C(4) C(12) O(4) 145.0(5) . . .
As(2) C(5) C(6) As(1) 12.1(7) . . .
As(2) C(5) C(6) C(22) -166.6(4) . . .
As(2) C(5) C(17) O(5) 53.3(8) . . .
As(2) C(5) C(17) O(6) -120.7(5) . . .
C(6) C(5) C(17) O(5) -118.5(7) . . .
C(6) C(5) C(17) O(6) 67.5(8) . . .
C(17) C(5) C(6) As(1) -177.9(4) . . .
C(17) C(5) C(6) C(22) 3.5(8) . . .
As(1) C(6) C(22) O(7) -144.6(5) . . .
As(1) C(6) C(22) O(8) 35.7(6) . . .
C(5) C(6) C(22) O(7) 34.2(9) . . .
C(5) C(6) C(22) O(8) -145.5(5) . . .
